data_4300407
_journal_name_full 'Inorganic Chemistry'
_journal_paper_doi 10.1021/ic0511468
_journal_year 2006
_chemical_formula_moiety 'C27 H20 Cu Fe N9 O6'
_chemical_formula_sum 'C27 H20 Cu Fe N9 O6'
_chemical_formula_weight 685.91
_space_group_IT_number 19
_space_group_name_Hall 'P 2ac 2ab'
_space_group_name_H-M_alt 'P 21 21 21'
_symmetry_cell_setting orthorhombic
_symmetry_space_group_name_Hall 'P 2ac 2ab'
_symmetry_space_group_name_H-M 'P 21 21 21'
_cell_angle_alpha 90.00
_cell_angle_beta 90.00
_cell_angle_gamma 90.00
_cell_formula_units_Z 4
_cell_length_a 10.6602(10)
_cell_length_b 11.9053(13)
_cell_length_c 22.724(2)
_cell_measurement_temperature 293(2)
_cell_volume 2884.0(5)
_diffrn_ambient_temperature 293(2)
_exptl_crystal_density_diffrn 1.580
_cod_depositor_comments
;
The following automatic conversions were performed:
'_symmetry_cell_setting' value 'Orthorhombic' changed to 'orthorhombic'
according to '/home/saulius/struct/CIF-dictionaries/cif_core.dic'
dictionary named 'cif_core.dic' version 2.4.1 from 2010-06-29.

Automatic conversion script
Id: cif_fix_enum 1527 2010-12-29 10:47:43Z saulius 
;
_cod_database_code 4300407

loop_
_symmetry_equiv_pos_as_xyz
'x, y, z'
'-x+1/2, -y, z+1/2'
'-x, y+1/2, -z+1/2'
'x+1/2, -y+1/2, -z'

loop_
_atom_site_label
_atom_site_type_symbol
_atom_site_fract_x
_atom_site_fract_y
_atom_site_fract_z
_atom_site_U_iso_or_equiv
_atom_site_adp_type
_atom_site_occupancy
_atom_site_symmetry_multiplicity
_atom_site_calc_flag
_atom_site_refinement_flags
_atom_site_disorder_assembly
_atom_site_disorder_group
Fe1 Fe 0.35574(3) 0.54899(3) 1.087347(14) 0.02702(8) Uani 1 1 d . . .
Cu1 Cu 0.53653(3) 0.63033(3) 0.888511(13) 0.03553(9) Uani 1 1 d . . .
O1 O 0.35279(19) 0.57642(17) 1.26150(8) 0.0487(5) Uani 1 1 d . . .
O2 O 0.15806(19) 0.42750(18) 1.22241(8) 0.0513(6) Uani 1 1 d . . .
O3 O 0.75981(17) 0.64595(19) 0.74563(8) 0.0523(5) Uani 1 1 d . . .
O4 O 0.5586(2) 0.80519(18) 0.73710(8) 0.0550(6) Uani 1 1 d . . .
O5 O 0.72568(19) 0.78942(18) 0.63130(9) 0.0552(6) Uani 1 1 d . . .
H5D H 0.6825 0.7561 0.6575 0.066 Uiso 1 1 d R . .
H5C H 0.8019 0.7689 0.6340 0.066 Uiso 1 1 d R . .
O6 O 0.37058(18) 0.51705(18) 0.84539(8) 0.0525(5) Uani 1 1 d . . .
H6B H 0.3902 0.5001 0.8102 0.063 Uiso 1 1 d R . .
H6C H 0.3614 0.4573 0.8654 0.063 Uiso 1 1 d R . .
N1 N 0.46484(19) 0.66404(17) 1.12301(9) 0.0327(5) Uani 1 1 d . . .
N2 N 0.29606(17) 0.53333(19) 1.16505(8) 0.0306(5) Uani 1 1 d . . .
N3 N 0.22657(17) 0.43575(18) 1.07057(8) 0.0298(5) Uani 1 1 d . . .
N4 N 0.5502(2) 0.3575(2) 1.10515(11) 0.0536(6) Uani 1 1 d . . .
N5 N 0.1801(2) 0.7396(2) 1.04480(12) 0.0543(7) Uani 1 1 d . . .
N6 N 0.46803(19) 0.57693(17) 0.96314(9) 0.0350(5) Uani 1 1 d . . .
N7 N 0.68183(18) 0.52252(19) 0.88215(10) 0.0356(5) Uani 1 1 d . . .
N8 N 0.60110(19) 0.67966(19) 0.81297(9) 0.0341(5) Uani 1 1 d . . .
N9 N 0.43434(18) 0.77184(18) 0.88026(9) 0.0343(5) Uani 1 1 d . . .
C1 C 0.5415(2) 0.7374(2) 1.09575(12) 0.0426(6) Uani 1 1 d . . .
H1 H 0.5485 0.7353 1.0550 0.051 Uiso 1 1 calc R . .
C2 C 0.6098(3) 0.8154(3) 1.12691(15) 0.0522(8) Uani 1 1 d . . .
H2 H 0.6613 0.8659 1.1071 0.063 Uiso 1 1 calc R . .
C3 C 0.6021(3) 0.8188(3) 1.18651(16) 0.0564(9) Uani 1 1 d . . .
H3 H 0.6502 0.8696 1.2079 0.068 Uiso 1 1 calc R . .
C4 C 0.5219(3) 0.7459(3) 1.21502(13) 0.0473(7) Uani 1 1 d . . .
H4 H 0.5137 0.7480 1.2558 0.057 Uiso 1 1 calc R . .
C5 C 0.4538(2) 0.6697(2) 1.18202(11) 0.0339(6) Uani 1 1 d . . .
C6 C 0.3627(2) 0.5895(2) 1.20897(11) 0.0324(6) Uani 1 1 d . . .
C7 C 0.2034(2) 0.4558(2) 1.17548(11) 0.0337(6) Uani 1 1 d . . .
C8 C 0.1619(2) 0.4032(2) 1.11875(11) 0.0322(6) Uani 1 1 d . . .
C9 C 0.0634(2) 0.3282(3) 1.11530(13) 0.0471(7) Uani 1 1 d . . .
H9 H 0.0196 0.3077 1.1490 0.057 Uiso 1 1 calc R . .
C10 C 0.0309(3) 0.2844(3) 1.06159(14) 0.0553(8) Uani 1 1 d . . .
H10 H -0.0356 0.2343 1.0583 0.066 Uiso 1 1 calc R . .
C11 C 0.0982(3) 0.3159(3) 1.01286(14) 0.0529(8) Uani 1 1 d . . .
H11 H 0.0790 0.2857 0.9762 0.063 Uiso 1 1 calc R . .
C12 C 0.1943(2) 0.3922(2) 1.01845(11) 0.0401(7) Uani 1 1 d . . .
H12 H 0.2382 0.4141 0.9850 0.048 Uiso 1 1 calc R . .
C13 C 0.4810(2) 0.4290(2) 1.09847(10) 0.0333(6) Uani 1 1 d . . .
C14 C 0.2420(2) 0.6683(3) 1.06149(12) 0.0365(6) Uani 1 1 d . . .
C15 C 0.4257(2) 0.5627(2) 1.00880(11) 0.0307(5) Uani 1 1 d . . .
C16 C 0.7198(3) 0.4463(3) 0.92112(13) 0.0486(7) Uani 1 1 d . . .
H16 H 0.6732 0.4357 0.9552 0.058 Uiso 1 1 calc R . .
C17 C 0.8266(3) 0.3823(3) 0.91247(16) 0.0635(9) Uani 1 1 d . . .
H17 H 0.8505 0.3288 0.9401 0.076 Uiso 1 1 calc R . .
C18 C 0.8967(3) 0.3990(3) 0.86268(17) 0.0664(10) Uani 1 1 d . . .
H18 H 0.9699 0.3582 0.8566 0.080 Uiso 1 1 calc R . .
C19 C 0.8577(3) 0.4768(3) 0.82179(14) 0.0543(8) Uani 1 1 d . . .
H19 H 0.9033 0.4883 0.7874 0.065 Uiso 1 1 calc R . .
C20 C 0.7497(2) 0.5375(2) 0.83262(12) 0.0356(6) Uani 1 1 d . . .
C21 C 0.7030(2) 0.6274(2) 0.79142(11) 0.0359(6) Uani 1 1 d . . .
C22 C 0.5421(3) 0.7681(2) 0.78672(11) 0.0378(6) Uani 1 1 d . . .
C23 C 0.4492(2) 0.8224(2) 0.82745(11) 0.0366(6) Uani 1 1 d . . .
C24 C 0.3886(3) 0.9203(3) 0.81380(15) 0.0547(9) Uani 1 1 d . . .
H24 H 0.4002 0.9532 0.7771 0.066 Uiso 1 1 calc R . .
C25 C 0.3101(3) 0.9706(3) 0.85458(16) 0.0612(9) Uani 1 1 d . . .
H25 H 0.2671 1.0364 0.8457 0.073 Uiso 1 1 calc R . .
C26 C 0.2976(3) 0.9200(3) 0.90876(16) 0.0579(9) Uani 1 1 d . . .
H26 H 0.2472 0.9525 0.9375 0.070 Uiso 1 1 calc R . .
C27 C 0.3597(2) 0.8213(2) 0.92020(13) 0.0448(7) Uani 1 1 d . . .
H27 H 0.3498 0.7877 0.9568 0.054 Uiso 1 1 calc R . .

loop_
_atom_site_aniso_label
_atom_site_aniso_U_11
_atom_site_aniso_U_22
_atom_site_aniso_U_33
_atom_site_aniso_U_23
_atom_site_aniso_U_13
_atom_site_aniso_U_12
Fe1 0.02613(15) 0.0325(2) 0.02241(16) 0.00089(15) 0.00237(14) 0.00053(14)
Cu1 0.03775(16) 0.0403(2) 0.02854(16) 0.00734(14) 0.00986(13) 0.00700(14)
O1 0.0640(12) 0.0548(14) 0.0273(9) -0.0007(9) -0.0025(9) -0.0066(10)
O2 0.0565(12) 0.0691(16) 0.0283(10) 0.0012(10) 0.0094(9) -0.0200(11)
O3 0.0568(11) 0.0591(15) 0.0410(12) 0.0048(10) 0.0215(10) 0.0006(10)
O4 0.0705(14) 0.0595(15) 0.0352(11) 0.0149(10) 0.0114(10) 0.0044(11)
O5 0.0553(12) 0.0608(15) 0.0494(13) 0.0035(11) -0.0017(10) 0.0073(10)
O6 0.0718(13) 0.0496(14) 0.0360(11) -0.0053(9) -0.0084(10) -0.0128(11)
N1 0.0289(10) 0.0337(12) 0.0354(11) -0.0026(9) 0.0029(9) -0.0001(9)
N2 0.0314(10) 0.0363(13) 0.0241(10) 0.0014(10) 0.0012(8) -0.0024(9)
N3 0.0272(9) 0.0365(13) 0.0258(10) -0.0015(9) -0.0008(8) -0.0004(9)
N4 0.0513(14) 0.0471(16) 0.0625(17) -0.0069(13) -0.0095(12) 0.0131(13)
N5 0.0471(14) 0.0586(18) 0.0571(16) 0.0078(14) 0.0028(12) 0.0219(13)
N6 0.0348(10) 0.0410(14) 0.0293(11) 0.0006(9) 0.0025(10) -0.0043(10)
N7 0.0349(11) 0.0352(14) 0.0368(12) 0.0021(11) 0.0027(9) 0.0033(9)
N8 0.0399(11) 0.0379(14) 0.0247(11) 0.0036(10) 0.0076(9) 0.0040(9)
N9 0.0335(11) 0.0346(13) 0.0350(12) 0.0013(10) 0.0008(9) 0.0021(9)
C1 0.0403(13) 0.0441(17) 0.0435(16) 0.0002(13) 0.0070(13) -0.0079(13)
C2 0.0466(16) 0.0423(19) 0.068(2) -0.0059(17) 0.0068(14) -0.0118(13)
C3 0.0502(17) 0.048(2) 0.071(2) -0.0162(18) -0.0046(16) -0.0128(14)
C4 0.0540(17) 0.0472(19) 0.0408(15) -0.0117(14) -0.0059(14) -0.0065(14)
C5 0.0339(12) 0.0350(15) 0.0328(13) -0.0026(11) -0.0044(11) 0.0031(11)
C6 0.0336(12) 0.0344(15) 0.0292(13) -0.0022(11) -0.0012(11) 0.0065(11)
C7 0.0335(12) 0.0390(16) 0.0285(13) 0.0002(13) 0.0046(10) 0.0009(12)
C8 0.0303(12) 0.0390(16) 0.0273(12) 0.0001(11) 0.0017(10) -0.0028(10)
C9 0.0409(15) 0.056(2) 0.0442(16) 0.0023(15) 0.0067(13) -0.0153(12)
C10 0.0417(15) 0.065(2) 0.0591(19) -0.0142(17) 0.0025(15) -0.0188(15)
C11 0.0464(16) 0.067(2) 0.0452(17) -0.0178(17) -0.0039(13) -0.0127(14)
C12 0.0372(13) 0.0538(19) 0.0292(13) -0.0075(13) -0.0017(11) -0.0031(12)
C13 0.0305(12) 0.0393(16) 0.0301(13) -0.0007(11) -0.0003(10) -0.0010(11)
C14 0.0309(13) 0.0475(19) 0.0312(14) 0.0006(13) 0.0078(11) 0.0029(11)
C15 0.0285(11) 0.0316(15) 0.0322(13) 0.0006(12) 0.0007(10) 0.0018(10)
C16 0.0503(16) 0.050(2) 0.0451(17) 0.0118(16) 0.0057(13) 0.0105(14)
C17 0.0622(19) 0.058(2) 0.071(2) 0.0175(19) -0.0020(18) 0.0221(16)
C18 0.0527(18) 0.070(3) 0.077(3) -0.002(2) 0.0072(17) 0.0259(16)
C19 0.0495(16) 0.056(2) 0.0577(19) -0.0030(16) 0.0199(15) 0.0139(16)
C20 0.0359(13) 0.0325(16) 0.0383(14) -0.0033(14) 0.0045(11) -0.0001(11)
C21 0.0380(13) 0.0368(16) 0.0329(14) -0.0055(13) 0.0058(11) -0.0086(12)
C22 0.0431(14) 0.0376(17) 0.0326(14) 0.0050(12) 0.0037(12) -0.0084(12)
C23 0.0368(13) 0.0352(16) 0.0379(14) 0.0058(12) 0.0008(11) -0.0022(11)
C24 0.0565(18) 0.055(2) 0.0528(19) 0.0185(16) 0.0064(14) 0.0123(15)
C25 0.0655(19) 0.046(2) 0.073(2) 0.0111(19) 0.0083(17) 0.0164(16)
C26 0.0527(17) 0.058(2) 0.063(2) -0.0073(18) 0.0139(16) 0.0139(15)
C27 0.0433(14) 0.0490(19) 0.0421(16) 0.0008(14) 0.0099(14) 0.0072(14)

loop_
_geom_bond_atom_site_label_1
_geom_bond_atom_site_label_2
_geom_bond_distance
_geom_bond_site_symmetry_2
_geom_bond_publ_flag
Fe1 N2 1.8862(19) . ?
Fe1 C15 1.941(2) . ?
Fe1 C14 1.958(3) . ?
Fe1 N3 1.964(2) . ?
Fe1 N1 1.971(2) . ?
Fe1 C13 1.971(3) . ?
Cu1 N8 1.941(2) . ?
Cu1 N6 1.953(2) . ?
Cu1 N9 2.015(2) . ?
Cu1 N7 2.017(2) . ?
Cu1 O6 2.4308(19) . ?
O1 C6 1.208(3) . ?
O2 C7 1.219(3) . ?
O3 C21 1.224(3) . ?
O4 C22 1.224(3) . ?
O5 H5D 0.8500 . ?
O5 H5C 0.8500 . ?
O6 H6B 0.8501 . ?
O6 H6C 0.8499 . ?
N1 C1 1.347(3) . ?
N1 C5 1.348(3) . ?
N2 C7 1.372(3) . ?
N2 C6 1.396(3) . ?
N3 C12 1.338(3) . ?
N3 C8 1.351(3) . ?
N4 C13 1.138(3) . ?
N5 C14 1.140(3) . ?
N6 C15 1.144(3) . ?
N7 C16 1.331(3) . ?
N7 C20 1.350(3) . ?
N8 C21 1.344(3) . ?
N8 C22 1.363(3) . ?
N9 C27 1.343(3) . ?
N9 C23 1.352(3) . ?
C1 C2 1.376(4) . ?
C1 H1 0.9300 . ?
C2 C3 1.357(4) . ?
C2 H2 0.9300 . ?
C3 C4 1.379(4) . ?
C3 H3 0.9300 . ?
C4 C5 1.383(4) . ?
C4 H4 0.9300 . ?
C5 C6 1.494(4) . ?
C7 C8 1.500(3) . ?
C8 C9 1.380(3) . ?
C9 C10 1.372(4) . ?
C9 H9 0.9300 . ?
C10 C11 1.371(4) . ?
C10 H10 0.9300 . ?
C11 C12 1.375(4) . ?
C11 H11 0.9300 . ?
C12 H12 0.9300 . ?
C16 C17 1.383(4) . ?
C16 H16 0.9300 . ?
C17 C18 1.370(5) . ?
C17 H17 0.9300 . ?
C18 C19 1.376(5) . ?
C18 H18 0.9300 . ?
C19 C20 1.381(4) . ?
C19 H19 0.9300 . ?
C20 C21 1.507(4) . ?
C22 C23 1.502(4) . ?
C23 C24 1.369(4) . ?
C24 C25 1.385(4) . ?
C24 H24 0.9300 . ?
C25 C26 1.377(5) . ?
C25 H25 0.9300 . ?
C26 C27 1.373(4) . ?
C26 H26 0.9300 . ?
C27 H27 0.9300 . ?
